data_7023455
loop_
_publ_author_name
'Zima, V\'it\<ezslav'
'Raja, Duraisamy Senthil'
'Lee, Yu-Shan'
'Chang, Ting-Guang'
'Wu, Cheng-You'
'Hu, Chien-Chieh'
'Lee, Kueir-Rarn'
'Lai, Juin-Yih'
'Yeh, Jui-Ming'
'Lin, Chia-Her'

_publ_section_title
;
 Alkaline-earth metal phosphonocarboxylates: synthesis, structures,
 chirality, and luminescence properties.
;
_journal_issue 43
_journal_name_full 'Dalton transactions (Cambridge, England : 2003)'
_journal_page_first 15332
_journal_page_last 15342
_journal_paper_doi 10.1039/c3dt51375k
_journal_volume 42
_journal_year 2013
_chemical_absolute_configuration ad
_chemical_formula_sum 'C5 H9 Ba2 N O11 P2'
_chemical_formula_weight 595.75
_chemical_name_systematic
;
?
;
_space_group_IT_number 19
_symmetry_cell_setting orthorhombic
_symmetry_space_group_name_Hall 'P 2ac 2ab'
_symmetry_space_group_name_H-M 'P 21 21 21'
_atom_sites_solution_hydrogens geom
_atom_sites_solution_primary direct
_atom_sites_solution_secondary difmap
_audit_creation_method SHELXL-97
_cell_angle_alpha 90.00
_cell_angle_beta 90.00
_cell_angle_gamma 90.00
_cell_formula_units_Z 4
_cell_length_a 5.4357(4)
_cell_length_b 9.0996(6)
_cell_length_c 27.1031(18)
_cell_measurement_reflns_used 7973
_cell_measurement_temperature 295(2)
_cell_measurement_theta_max 28.296
_cell_measurement_theta_min 2.361
_cell_volume 1340.59(16)
_computing_cell_refinement 'Bruker SAINT (Bruker, 2009)'
_computing_data_collection 'Bruker APEX2 (Bruker, 2010)'
_computing_data_reduction 'Bruker SAINT'
_computing_molecular_graphics 'Bruker SHELXTL (Sheldrick, 2008)'
_computing_publication_material 'Bruker SHELXTL'
_computing_structure_refinement 'SHELXL-97 (Sheldrick, 2008)'
_computing_structure_solution 'SHELXS-97 (Sheldrick, 2008)'
_diffrn_ambient_temperature 295(2)
_diffrn_detector_area_resol_mean 8.3333
_diffrn_measured_fraction_theta_full 0.998
_diffrn_measured_fraction_theta_max 0.998
_diffrn_measurement_device_type 'Bruker APEX-II CCD'
_diffrn_measurement_method '\f and \w scans'
_diffrn_radiation_monochromator graphite
_diffrn_radiation_source 'fine-focus sealed tube'
_diffrn_radiation_type MoK\a
_diffrn_radiation_wavelength 0.71073
_diffrn_reflns_av_R_equivalents 0.0223
_diffrn_reflns_av_sigmaI/netI 0.0240
_diffrn_reflns_limit_h_max 7
_diffrn_reflns_limit_h_min -7
_diffrn_reflns_limit_k_max 11
_diffrn_reflns_limit_k_min -12
_diffrn_reflns_limit_l_max 30
_diffrn_reflns_limit_l_min -36
_diffrn_reflns_number 9902
_diffrn_reflns_theta_full 28.30
_diffrn_reflns_theta_max 28.30
_diffrn_reflns_theta_min 2.36
_exptl_absorpt_coefficient_mu 6.135
_exptl_absorpt_correction_T_max 0.2227
_exptl_absorpt_correction_T_min 0.1928
_exptl_absorpt_correction_type multi-scan
_exptl_absorpt_process_details 'SADABS (Bruker, 2008)'
_exptl_crystal_colour light-yellow
_exptl_crystal_density_diffrn 2.952
_exptl_crystal_density_method 'not measured'
_exptl_crystal_description columnar
_exptl_crystal_F_000 1104
_exptl_crystal_size_max 0.40
_exptl_crystal_size_mid 0.35
_exptl_crystal_size_min 0.35
_refine_diff_density_max 0.624
_refine_diff_density_min -0.630
_refine_diff_density_rms 0.103
_refine_ls_abs_structure_details 'Flack H D (1983), Acta Cryst. A39, 876-881'
_refine_ls_abs_structure_Flack 0.683(14)
_refine_ls_extinction_expression Fc^*^=kFc[1+0.001xFc^2^\l^3^/sin(2\q)]^-1/4^
_refine_ls_extinction_method SHELXL
_refine_ls_goodness_of_fit_ref 1.070
_refine_ls_hydrogen_treatment constr
_refine_ls_matrix_type full
_refine_ls_number_parameters 192
_refine_ls_number_reflns 3324
_refine_ls_number_restraints 0
_refine_ls_restrained_S_all 1.070
_refine_ls_R_factor_all 0.0169
_refine_ls_R_factor_gt 0.0166
_refine_ls_shift/su_max 0.001
_refine_ls_shift/su_mean 0.000
_refine_ls_structure_factor_coef Fsqd
_refine_ls_weighting_details 'calc w=1/[\s^2^(Fo^2^)+(0.0187P)^2^+0.5442P] where P=(Fo^2^+2Fc^2^)/3'
_refine_ls_weighting_scheme calc
_refine_ls_wR_factor_gt 0.0394
_refine_ls_wR_factor_ref 0.0396
_reflns_number_gt 3286
_reflns_number_total 3324
_reflns_threshold_expression >2sigma(I)
_cod_data_source_file c3dt51375k.txt
_cod_data_source_block 6
_cod_database_code 7023455

loop_
_symmetry_equiv_pos_as_xyz
'x, y, z'
'-x+1/2, -y, z+1/2'
'-x, y+1/2, -z+1/2'
'x+1/2, -y+1/2, -z'

loop_
_atom_site_label
_atom_site_type_symbol
_atom_site_fract_x
_atom_site_fract_y
_atom_site_fract_z
_atom_site_U_iso_or_equiv
_atom_site_adp_type
_atom_site_occupancy
_atom_site_symmetry_multiplicity
_atom_site_calc_flag
_atom_site_refinement_flags
N1 N -0.0473(6) -0.0060(3) 0.06350(9) 0.0175(5) Uani 1 1 d .
H1A H -0.2065 0.0008 0.0736 0.021 Uiso 1 1 calc R
Ba1 Ba 0.02433(3) 0.207143(19) 0.241976(6) 0.01418(5) Uani 1 1 d .
Ba2 Ba 0.45107(4) 0.55014(2) 0.149084(7) 0.01524(5) Uani 1 1 d .
P1 P 0.52304(15) 0.42727(8) 0.26710(3) 0.01299(15) Uani 1 1 d .
O1 O 0.2704(4) 0.4700(2) 0.24773(9) 0.0165(5) Uani 1 1 d .
O2 O 0.5260(5) 0.2703(2) 0.28548(8) 0.0227(5) Uani 1 1 d .
O3 O 0.7235(4) 0.4517(3) 0.22865(8) 0.0164(5) Uani 1 1 d .
O4 O 0.6039(5) 0.5381(3) 0.31001(9) 0.0246(5) Uani 1 1 d .
H4A H 0.4811 0.5748 0.3225 0.037 Uiso 1 1 calc R
O5 O 0.1662(5) 0.3058(3) 0.14483(9) 0.0248(5) Uani 1 1 d .
O6 O -0.2337(5) 0.1663(3) 0.14402(10) 0.0307(6) Uani 1 1 d .
O7 O -0.1887(5) 0.3936(3) 0.09216(9) 0.0246(6) Uani 1 1 d .
H7A H -0.0866 0.4499 0.0804 0.037 Uiso 1 1 calc R
O8 O 0.6993(5) 0.7688(3) 0.09849(10) 0.0322(6) Uani 1 1 d .
O9 O 0.0142(5) 0.1945(3) 0.34772(8) 0.0244(5) Uani 1 1 d .
O10 O 0.0493(6) 0.4607(4) -0.01286(10) 0.0428(8) Uani 1 1 d .
O11 O 0.1910(5) 0.5491(3) 0.05826(9) 0.0287(6) Uani 1 1 d .
P2 P -0.05202(18) 0.25609(9) 0.11593(3) 0.01839(17) Uani 1 1 d .
C2 C -0.0552(7) -0.0714(4) 0.01263(12) 0.0211(7) Uani 1 1 d .
H2A H -0.0515 -0.1778 0.0146 0.025 Uiso 1 1 calc R
H2B H 0.0861 -0.0390 -0.0063 0.025 Uiso 1 1 calc R
C3 C 0.2076(7) 0.5208(4) 0.01226(13) 0.0234(8) Uani 1 1 d .
C4 C 0.0503(8) 0.1487(4) 0.06264(12) 0.0239(7) Uani 1 1 d .
H4B H -0.0042 0.1968 0.0326 0.029 Uiso 1 1 calc R
H4C H 0.2286 0.1458 0.0622 0.029 Uiso 1 1 calc R
C6 C 0.0787(7) -0.1025(4) 0.10023(12) 0.0210(7) Uani 1 1 d .
H6A H 0.1321 -0.0438 0.1281 0.025 Uiso 1 1 calc R
H6B H 0.2232 -0.1462 0.0852 0.025 Uiso 1 1 calc R
C7 C 0.9061(6) 0.7760(4) 0.11822(12) 0.0191(7) Uani 1 1 d .

loop_
_atom_site_aniso_label
_atom_site_aniso_U_11
_atom_site_aniso_U_22
_atom_site_aniso_U_33
_atom_site_aniso_U_23
_atom_site_aniso_U_13
_atom_site_aniso_U_12
N1 0.0209(14) 0.0139(12) 0.0176(13) -0.0011(10) 0.0033(12) -0.0006(11)
Ba1 0.01311(9) 0.01164(8) 0.01780(9) 0.00094(7) -0.00011(7) -0.00049(7)
Ba2 0.01534(9) 0.01560(9) 0.01479(8) -0.00079(7) -0.00002(7) -0.00083(8)
P1 0.0109(3) 0.0112(3) 0.0169(3) 0.0003(3) -0.0007(3) 0.0001(3)
O1 0.0117(10) 0.0120(11) 0.0257(14) -0.0022(10) -0.0024(9) 0.0009(8)
O2 0.0266(13) 0.0136(10) 0.0281(12) 0.0059(9) 0.0017(11) 0.0026(10)
O3 0.0125(10) 0.0163(11) 0.0204(12) 0.0007(10) 0.0006(9) -0.0005(9)
O4 0.0198(13) 0.0262(13) 0.0279(13) -0.0085(11) -0.0008(10) 0.0015(11)
O5 0.0291(13) 0.0228(13) 0.0226(12) 0.0005(11) -0.0028(11) -0.0053(11)
O6 0.0365(16) 0.0301(14) 0.0255(13) -0.0020(12) 0.0110(12) -0.0109(11)
O7 0.0237(13) 0.0198(12) 0.0302(14) 0.0015(11) 0.0056(11) 0.0046(11)
O8 0.0224(13) 0.0375(16) 0.0365(15) 0.0144(13) -0.0051(12) -0.0099(12)
O9 0.0305(13) 0.0235(11) 0.0193(10) -0.0055(10) 0.0023(11) -0.0057(11)
O10 0.0287(15) 0.072(2) 0.0282(14) -0.0059(14) 0.0003(13) -0.0190(18)
O11 0.0331(14) 0.0366(15) 0.0165(12) -0.0020(12) 0.0059(11) -0.0017(13)
P2 0.0195(4) 0.0175(4) 0.0181(4) -0.0009(3) 0.0030(4) -0.0020(3)
C2 0.0238(17) 0.0228(16) 0.0167(15) -0.0035(13) -0.0025(14) 0.0024(15)
C3 0.0220(18) 0.027(2) 0.0210(17) 0.0046(15) 0.0005(14) -0.0014(15)
C4 0.0289(19) 0.0189(16) 0.0240(17) -0.0031(13) 0.0093(17) -0.0030(15)
C6 0.0208(19) 0.0204(16) 0.0218(16) 0.0008(13) -0.0043(14) -0.0032(14)
C7 0.0213(17) 0.0179(16) 0.0181(15) 0.0009(13) 0.0019(12) -0.0001(13)

loop_
_atom_type_symbol
_atom_type_description
_atom_type_scat_dispersion_real
_atom_type_scat_dispersion_imag
_atom_type_scat_source
C C 0.0033 0.0016 'International Tables Vol C Tables 4.2.6.8 and 6.1.1.4'
H H 0.0000 0.0000 'International Tables Vol C Tables 4.2.6.8 and 6.1.1.4'
O O 0.0106 0.0060 'International Tables Vol C Tables 4.2.6.8 and 6.1.1.4'
P P 0.1023 0.0942 'International Tables Vol C Tables 4.2.6.8 and 6.1.1.4'
Ba Ba -0.3244 2.2819 'International Tables Vol C Tables 4.2.6.8 and 6.1.1.4'
N N 0.0061 0.0033 'International Tables Vol C Tables 4.2.6.8 and 6.1.1.4'

loop_
_geom_angle_atom_site_label_1
_geom_angle_atom_site_label_2
_geom_angle_atom_site_label_3
_geom_angle
_geom_angle_site_symmetry_1
_geom_angle_site_symmetry_3
C6 N1 C2 113.1(3) . .
C6 N1 C4 113.5(3) . .
C2 N1 C4 111.5(2) . .
C6 N1 H1A 106.0 . .
C2 N1 H1A 106.0 . .
C4 N1 H1A 106.0 . .
O1 Ba1 O1 168.23(3) 3_545 .
O1 Ba1 O3 107.66(7) 3_545 1_455
O1 Ba1 O3 66.25(7) . 1_455
O1 Ba1 O3 66.41(7) 3_545 3_645
O1 Ba1 O3 117.80(7) . 3_645
O3 Ba1 O3 169.387(17) 1_455 3_645
O1 Ba1 O9 81.57(7) 3_545 .
O1 Ba1 O9 89.29(7) . .
O3 Ba1 O9 98.65(7) 1_455 .
O3 Ba1 O9 72.15(7) 3_645 .
O1 Ba1 O5 120.06(7) 3_545 .
O1 Ba1 O5 69.55(7) . .
O3 Ba1 O5 77.88(7) 1_455 .
O3 Ba1 O5 112.63(7) 3_645 .
O9 Ba1 O5 158.25(7) . .
O1 Ba1 O4 92.27(7) 3_545 3_645
O1 Ba1 O4 98.63(7) . 3_645
O3 Ba1 O4 140.25(6) 1_455 3_645
O3 Ba1 O4 50.26(6) 3_645 3_645
O9 Ba1 O4 118.46(7) . 3_645
O5 Ba1 O4 62.38(7) . 3_645
O1 Ba1 O2 65.07(6) 3_545 1_455
O1 Ba1 O2 104.47(6) . 1_455
O3 Ba1 O2 50.93(6) 1_455 1_455
O3 Ba1 O2 119.04(6) 3_645 1_455
O9 Ba1 O2 66.36(7) . 1_455
O5 Ba1 O2 122.58(7) . 1_455
O4 Ba1 O2 156.56(7) 3_645 1_455
O1 Ba1 O6 73.60(7) 3_545 .
O1 Ba1 O6 112.51(7) . .
O3 Ba1 O6 73.27(7) 1_455 .
O3 Ba1 O6 111.88(7) 3_645 .
O9 Ba1 O6 149.64(7) . .
O5 Ba1 O6 50.33(7) . .
O4 Ba1 O6 80.32(7) 3_645 .
O2 Ba1 O6 87.14(7) 1_455 .
O1 Ba1 O2 130.23(6) 3_545 .
O1 Ba1 O2 51.18(6) . .
O3 Ba1 O2 115.33(6) 1_455 .
O3 Ba1 O2 66.90(6) 3_645 .
O9 Ba1 O2 68.63(7) . .
O5 Ba1 O2 93.18(7) . .
O4 Ba1 O2 70.28(7) 3_645 .
O2 Ba1 O2 128.47(8) 1_455 .
O6 Ba1 O2 141.53(7) . .
O1 Ba1 P1 155.81(5) 3_545 .
O1 Ba1 P1 25.44(5) . .
O3 Ba1 P1 91.32(5) 1_455 .
O3 Ba1 P1 92.36(5) 3_645 .
O9 Ba1 P1 80.83(5) . .
O5 Ba1 P1 77.81(5) . .
O4 Ba1 P1 81.73(5) 3_645 .
O2 Ba1 P1 121.37(5) 1_455 .
O6 Ba1 P1 127.64(5) . .
O2 Ba1 P1 26.07(4) . .
O1 Ba1 P1 88.57(5) 3_545 1_455
O1 Ba1 P1 82.40(5) . 1_455
O3 Ba1 P1 25.57(5) 1_455 1_455
O3 Ba1 P1 143.96(5) 3_645 1_455
O9 Ba1 P1 79.11(5) . 1_455
O5 Ba1 P1 102.16(6) . 1_455
O4 Ba1 P1 162.35(5) 3_645 1_455
O2 Ba1 P1 25.95(4) 1_455 1_455
O6 Ba1 P1 83.02(6) . 1_455
O2 Ba1 P1 121.64(5) . 1_455
P1 Ba1 P1 104.20(2) . 1_455
O2 Ba2 O5 131.91(8) 3_655 .
O2 Ba2 O8 76.56(8) 3_655 .
O5 Ba2 O8 147.86(8) . .
O2 Ba2 O3 72.61(7) 3_655 .
O5 Ba2 O3 94.20(7) . .
O8 Ba2 O3 110.99(7) . .
O2 Ba2 O11 126.85(8) 3_655 .
O5 Ba2 O11 71.10(8) . .
O8 Ba2 O11 79.37(8) . .
O3 Ba2 O11 160.38(8) . .
O2 Ba2 O9 71.13(8) 3_655 3
O5 Ba2 O9 82.67(8) . 3
O8 Ba2 O9 96.68(8) . 3
O3 Ba2 O9 126.91(6) . 3
O11 Ba2 O9 65.55(7) . 3
O2 Ba2 O7 134.05(8) 3_655 1_655
O5 Ba2 O7 87.69(8) . 1_655
O8 Ba2 O7 76.01(8) . 1_655
O3 Ba2 O7 83.86(7) . 1_655
O11 Ba2 O7 82.65(8) . 1_655
O9 Ba2 O7 148.20(7) 3 1_655
O2 Ba2 O1 66.36(7) 3_655 .
O5 Ba2 O1 69.18(7) . .
O8 Ba2 O1 142.34(8) . .
O3 Ba2 O1 52.36(6) . .
O11 Ba2 O1 128.42(7) . .
O9 Ba2 O1 77.90(6) 3 .
O7 Ba2 O1 126.39(7) 1_655 .
O2 Ba2 O9 68.40(7) 3_655 3_655
O5 Ba2 O9 149.17(7) . 3_655
O8 Ba2 O9 43.41(7) . 3_655
O3 Ba2 O9 67.93(6) . 3_655
O11 Ba2 O9 118.60(7) . 3_655
O9 Ba2 O9 128.15(8) 3 3_655
O7 Ba2 O9 66.27(7) 1_655 3_655
O1 Ba2 O9 112.43(6) . 3_655
O2 Ba2 C7 70.70(8) 3_655 .
O5 Ba2 C7 157.12(8) . .
O8 Ba2 C7 21.21(8) . .
O3 Ba2 C7 89.89(7) . .
O11 Ba2 C7 98.89(8) . .
O9 Ba2 C7 112.53(8) 3 .
O7 Ba2 C7 70.36(8) 1_655 .
O1 Ba2 C7 129.12(7) . .
O9 Ba2 C7 22.21(7) 3_655 .
O2 Ba2 P1 67.60(5) 3_655 .
O5 Ba2 P1 80.60(6) . .
O8 Ba2 P1 130.12(6) . .
O3 Ba2 P1 25.98(5) . .
O11 Ba2 P1 150.37(6) . .
O9 Ba2 P1 102.96(5) 3 .
O7 Ba2 P1 105.25(5) 1_655 .
O1 Ba2 P1 26.39(4) . .
O9 Ba2 P1 90.28(4) 3_655 .
C7 Ba2 P1 110.70(6) . .
O2 Ba2 Ba1 45.95(5) 3_655 3
O5 Ba2 Ba1 87.55(6) . 3
O8 Ba2 Ba1 113.95(7) . 3
O3 Ba2 Ba1 83.73(5) . 3
O11 Ba2 Ba1 107.83(5) . 3
O9 Ba2 Ba1 43.28(5) 3 3
O7 Ba2 Ba1 166.34(5) 1_655 3
O1 Ba2 Ba1 40.11(4) . 3
O9 Ba2 Ba1 113.81(4) 3_655 3
C7 Ba2 Ba1 115.29(6) . 3
P1 Ba2 Ba1 61.317(14) . 3
O2 P1 O1 111.39(14) . .
O2 P1 O3 110.80(14) . .
O1 P1 O3 111.85(13) . .
O2 P1 O4 110.65(14) . .
O1 P1 O4 109.75(13) . .
O3 P1 O4 102.04(14) . .
O2 P1 Ba2 128.28(10) . .
O1 P1 Ba2 59.26(9) . .
O3 P1 Ba2 52.62(9) . .
O4 P1 Ba2 120.42(10) . .
O2 P1 Ba1 61.56(10) . .
O1 P1 Ba1 50.85(9) . .
O3 P1 Ba1 120.87(9) . .
O4 P1 Ba1 136.66(10) . .
Ba2 P1 Ba1 85.113(18) . .
O2 P1 Ba1 60.55(10) . 1_655
O1 P1 Ba1 142.51(10) . 1_655
O3 P1 Ba1 52.05(9) . 1_655
O4 P1 Ba1 106.99(10) . 1_655
Ba2 P1 Ba1 95.50(2) . 1_655
Ba1 P1 Ba1 104.20(2) . 1_655
O2 P1 Ba1 133.85(11) . 3_655
O1 P1 Ba1 114.75(9) . 3_655
O3 P1 Ba1 49.64(9) . 3_655
O4 P1 Ba1 53.70(10) . 3_655
Ba2 P1 Ba1 77.251(16) . 3_655
Ba1 P1 Ba1 161.92(2) . 3_655
Ba1 P1 Ba1 81.687(18) 1_655 3_655
P1 O1 Ba1 134.74(13) . 3
P1 O1 Ba1 103.71(11) . .
Ba1 O1 Ba1 114.38(7) 3 .
P1 O1 Ba2 94.35(10) . .
Ba1 O1 Ba2 95.38(7) 3 .
Ba1 O1 Ba2 109.10(7) . .
P1 O2 Ba2 157.63(14) . 3_645
P1 O2 Ba1 93.50(11) . 1_655
Ba2 O2 Ba1 94.28(7) 3_645 1_655
P1 O2 Ba1 92.37(11) . .
Ba2 O2 Ba1 99.07(7) 3_645 .
Ba1 O2 Ba1 128.47(8) 1_655 .
P1 O3 Ba2 101.40(11) . .
P1 O3 Ba1 102.39(12) . 1_655
Ba2 O3 Ba1 132.41(9) . 1_655
P1 O3 Ba1 105.98(12) . 3_655
Ba2 O3 Ba1 102.36(8) . 3_655
Ba1 O3 Ba1 109.72(7) 1_655 3_655
P1 O4 Ba1 99.93(11) . 3_655
P1 O4 H4A 109.5 . .
Ba1 O4 H4A 123.5 3_655 .
P2 O5 Ba2 136.47(15) . .
P2 O5 Ba1 99.91(12) . .
Ba2 O5 Ba1 111.64(9) . .
P2 O6 Ba1 94.23(13) . .
P2 O7 Ba2 119.40(13) . 1_455
P2 O7 H7A 109.5 . .
Ba2 O7 H7A 111.1 1_455 .
C7 O8 Ba2 105.3(2) . .
C7 O9 Ba2 123.6(2) 3_645 3_545
C7 O9 Ba1 134.5(2) 3_645 .
Ba2 O9 Ba1 93.78(7) 3_545 .
C7 O9 Ba2 84.8(2) 3_645 3_645
Ba2 O9 Ba2 128.15(8) 3_545 3_645
Ba1 O9 Ba2 91.51(7) . 3_645
C3 O11 Ba2 144.4(2) . .
O6 P2 O5 115.15(16) . .
O6 P2 O7 109.17(17) . .
O5 P2 O7 110.22(15) . .
O6 P2 C4 108.14(16) . .
O5 P2 C4 109.55(18) . .
O7 P2 C4 104.01(15) . .
O6 P2 Ba1 60.40(11) . .
O5 P2 Ba1 55.04(10) . .
O7 P2 Ba1 123.74(10) . .
C4 P2 Ba1 132.21(12) . .
N1 C2 C3 108.1(3) . 4_455
N1 C2 H2A 110.1 . .
C3 C2 H2A 110.1 4_455 .
N1 C2 H2B 110.1 . .
C3 C2 H2B 110.1 4_455 .
H2A C2 H2B 108.4 . .
O10 C3 O11 125.6(4) . .
O10 C3 C2 118.8(3) . 4
O11 C3 C2 115.5(3) . 4
N1 C4 P2 112.4(2) . .
N1 C4 H4B 109.1 . .
P2 C4 H4B 109.1 . .
N1 C4 H4C 109.1 . .
P2 C4 H4C 109.1 . .
H4B C4 H4C 107.9 . .
N1 C6 C7 110.9(3) . 1_445
N1 C6 H6A 109.5 . .
C7 C6 H6A 109.5 1_445 .
N1 C6 H6B 109.5 . .
C7 C6 H6B 109.5 1_445 .
H6A C6 H6B 108.1 . .
O8 C7 O9 126.4(3) . 3_655
O8 C7 C6 117.0(3) . 1_665
O9 C7 C6 116.6(3) 3_655 1_665
O8 C7 Ba2 53.45(18) . .
O9 C7 Ba2 72.99(19) 3_655 .
C6 C7 Ba2 169.6(2) 1_665 .

loop_
_geom_bond_atom_site_label_1
_geom_bond_atom_site_label_2
_geom_bond_distance
_geom_bond_site_symmetry_2
N1 C6 1.493(4) .
N1 C2 1.502(4) .
N1 C4 1.504(4) .
N1 H1A 0.9100 .
Ba1 O1 2.702(2) 3_545
Ba1 O1 2.745(2) .
Ba1 O3 2.785(2) 1_455
Ba1 O3 2.813(2) 3_645
Ba1 O9 2.869(2) .
Ba1 O5 2.887(3) .
Ba1 O4 2.904(3) 3_645
Ba1 O2 3.010(3) 1_455
Ba1 O6 3.025(3) .
Ba1 O2 3.026(3) .
Ba1 P1 3.4387(8) .
Ba1 P1 3.4497(8) 1_455
Ba2 O2 2.679(2) 3_655
Ba2 O5 2.712(3) .
Ba2 O8 2.768(3) .
Ba2 O3 2.765(2) .
Ba2 O11 2.839(3) .
Ba2 O9 2.851(2) 3
Ba2 O7 2.871(3) 1_655
Ba2 O1 2.940(2) .
Ba2 O9 3.191(3) 3_655
Ba2 C7 3.323(3) .
Ba2 P1 3.4110(8) .
Ba2 Ba1 4.1757(3) 3
P1 O2 1.512(2) .
P1 O1 1.521(2) .
P1 O3 1.524(2) .
P1 O4 1.601(2) .
P1 Ba1 3.4498(8) 1_655
P1 Ba1 3.5497(8) 3_655
O1 Ba1 2.702(2) 3
O2 Ba2 2.679(2) 3_645
O2 Ba1 3.009(3) 1_655
O3 Ba1 2.785(2) 1_655
O3 Ba1 2.814(2) 3_655
O4 Ba1 2.904(3) 3_655
O4 H4A 0.8200 .
O5 P2 1.492(3) .
O6 P2 1.491(3) .
O7 P2 1.591(3) .
O7 Ba2 2.871(3) 1_455
O7 H7A 0.8200 .
O8 C7 1.247(4) .
O9 C7 1.261(4) 3_645
O9 Ba2 2.851(2) 3_545
O9 Ba2 3.191(3) 3_645
O10 C3 1.226(5) .
O11 C3 1.276(4) .
P2 C4 1.831(3) .
C2 C3 1.526(5) 4_455
C2 H2A 0.9700 .
C2 H2B 0.9700 .
C3 C2 1.526(5) 4
C4 H4B 0.9700 .
C4 H4C 0.9700 .
C6 C7 1.530(5) 1_445
C6 H6A 0.9700 .
C6 H6B 0.9700 .
C7 O9 1.261(4) 3_655
C7 C6 1.530(5) 1_665
